data_1558095
loop_
_publ_author_name
'Hu, Ting'
'Hu, Chunli'
'Li, Yuhang'
'Meng, Lingyi'
'Xie, Yiming'
'Liao, Mingyue'
'Zhong, Guiming'
'Lu, Can-Zhong'

_publ_section_title
;
 Synthesis and characterization of a nanocluster-based silver(i)
 tert-butylethynide compound with a large second-harmonic generation
 response.
;
_journal_issue 22
_journal_name_full Nanoscale
_journal_page_first 11847
_journal_page_last 11857
_journal_paper_doi 10.1039/d0nr03364b
_journal_volume 12
_journal_year 2020
_chemical_formula_sum 'C24 H54 Ag6 O46 S6 Si W12'
_chemical_formula_weight 4152.54
_chemical_name_common '[(tBuC?CAg)2(Ag4SiW12O40)(DMSO)6]'
_chemical_name_systematic '[(tBuC?CAg)2(Ag4SiW12O40)(DMSO)6]'
_space_group_crystal_system orthorhombic
_space_group_IT_number 33
_space_group_name_Hall 'P 2c -2n'
_space_group_name_H-M_alt 'P n a 21'
_atom_sites_solution_hydrogens geom
_audit_block_doi 10.5517/ccdc.csd.cc23rxjb
_audit_creation_method SHELXL-2016/6
_audit_update_record
;
2019-10-15 deposited with the CCDC.	2020-05-19 downloaded from the CCDC.
;
_cell_angle_alpha 90
_cell_angle_beta 90
_cell_angle_gamma 90
_cell_formula_units_Z 4
_cell_length_a 27.1669(7)
_cell_length_b 18.3273(4)
_cell_length_c 13.8912(2)
_cell_measurement_reflns_used 9896
_cell_measurement_temperature 200(2)
_cell_measurement_theta_max 32.63
_cell_measurement_theta_min 2.77
_cell_volume 6916.4(3)
_computing_cell_refinement 'Bruker SAINT'
_computing_data_collection 'Bruker APEX2'
_computing_data_reduction 'Bruker SAINT'
_computing_molecular_graphics 'Bruker SHELXTL'
_computing_publication_material 'Bruker SHELXTL'
_computing_structure_refinement 'SHELXL-2016/6 (Sheldrick, 2016)'
_computing_structure_solution 'SHELXS-97 (Sheldrick 2008)'
_diffrn_ambient_temperature 200(2)
_diffrn_measured_fraction_theta_full 0.999
_diffrn_measured_fraction_theta_max 0.997
_diffrn_measurement_device_type 'Bruker APEX-II CCD'
_diffrn_measurement_method '\f and \w scans'
_diffrn_radiation_type MoK\a
_diffrn_radiation_wavelength 0.71073
_diffrn_reflns_av_R_equivalents 0.0954
_diffrn_reflns_av_unetI/netI 0.0485
_diffrn_reflns_Laue_measured_fraction_full 0.999
_diffrn_reflns_Laue_measured_fraction_max 0.997
_diffrn_reflns_limit_h_max 41
_diffrn_reflns_limit_h_min -41
_diffrn_reflns_limit_k_max 28
_diffrn_reflns_limit_k_min -28
_diffrn_reflns_limit_l_max 21
_diffrn_reflns_limit_l_min -21
_diffrn_reflns_number 264211
_diffrn_reflns_point_group_measured_fraction_full 0.999
_diffrn_reflns_point_group_measured_fraction_max 0.997
_diffrn_reflns_theta_full 25.242
_diffrn_reflns_theta_max 33.276
_diffrn_reflns_theta_min 2.222
_exptl_absorpt_coefficient_mu 21.807
_exptl_absorpt_correction_type multi-scan
_exptl_crystal_colour 'light green'
_exptl_crystal_density_diffrn 3.988
_exptl_crystal_description block
_exptl_crystal_F_000 7384
_exptl_crystal_size_max 0.2
_exptl_crystal_size_mid 0.2
_exptl_crystal_size_min 0.077
_exptl_transmission_factor_max 0.7466
_exptl_transmission_factor_min 0.2788
_refine_diff_density_max 3.016
_refine_diff_density_min -2.986
_refine_diff_density_rms 0.327
_refine_ls_abs_structure_details
;
 Flack x determined using 10210 quotients [(I+)-(I-)]/[(I+)+(I-)]
 (Parsons, Flack and Wagner, Acta Cryst. B69 (2013) 249-259).
;
_refine_ls_abs_structure_Flack 0.032(3)
_refine_ls_extinction_method none
_refine_ls_goodness_of_fit_ref 1.048
_refine_ls_hydrogen_treatment constr
_refine_ls_matrix_type full
_refine_ls_number_parameters 874
_refine_ls_number_reflns 26590
_refine_ls_number_restraints 1
_refine_ls_restrained_S_all 1.048
_refine_ls_R_factor_all 0.0452
_refine_ls_R_factor_gt 0.0359
_refine_ls_shift/su_max 0.001
_refine_ls_shift/su_mean 0.000
_refine_ls_structure_factor_coef Fsqd
_refine_ls_weighting_details 'w=1/[\s^2^(Fo^2^)+(0.0195P)^2^+55.5441P] where P=(Fo^2^+2Fc^2^)/3'
_refine_ls_weighting_scheme calc
_refine_ls_wR_factor_gt 0.0716
_refine_ls_wR_factor_ref 0.0761
_reflns_Friedel_coverage 0.931
_reflns_Friedel_fraction_full 0.999
_reflns_Friedel_fraction_max 0.996
_reflns_number_gt 23757
_reflns_number_total 26590
_reflns_threshold_expression 'I > 2\s(I)'
_cod_data_source_file d0nr03364b2.cif
_cod_data_source_block 1
_cod_depositor_comments 'Adding full bibliography for 1558095.cif.'
_cod_database_code 1558095
_shelx_shelxl_version_number 2016/6
_shelx_space_group_comment
;
The symmetry employed for this shelxl refinement is uniquely defined
by the following loop, which should always be used as a source of
symmetry information in preference to the above space-group names.
They are only intended as comments.
;
_shelx_estimated_absorpt_t_min 0.051
_shelx_estimated_absorpt_t_max 0.285

loop_
_space_group_symop_operation_xyz
'x, y, z'
'-x, -y, z+1/2'
'x+1/2, -y+1/2, z'
'-x+1/2, y+1/2, z+1/2'

loop_
_atom_site_label
_atom_site_type_symbol
_atom_site_fract_x
_atom_site_fract_y
_atom_site_fract_z
_atom_site_U_iso_or_equiv
_atom_site_adp_type
_atom_site_occupancy
_atom_site_site_symmetry_order
_atom_site_calc_flag
_atom_site_refinement_flags_posn
_atom_site_refinement_flags_adp
_atom_site_refinement_flags_occupancy
_atom_site_disorder_assembly
_atom_site_disorder_group
Ag1 Ag 0.94603(4) 0.37230(7) 0.40537(8) 0.0312(2) Uani 1 1 d . . . . .
Ag2 Ag 0.87279(3) 0.35488(6) 0.24332(8) 0.02657(19) Uani 1 1 d . . . . .
Ag3 Ag 0.80072(4) 0.37083(6) 0.07978(8) 0.0291(2) Uani 1 1 d . . . . .
Ag4 Ag 0.80595(5) 0.24423(7) 0.31148(11) 0.0414(3) Uani 1 1 d . . . . .
Ag5 Ag 0.94548(6) 0.24926(8) 0.17088(14) 0.0600(5) Uani 1 1 d . . . . .
Ag6 Ag 0.89156(5) 0.10032(8) 0.25748(11) 0.0460(3) Uani 1 1 d . . . . .
C1 C 0.9497(5) 0.3549(7) 0.2441(10) 0.025(2) Uani 1 1 d . . . . .
C2 C 0.9939(5) 0.3686(7) 0.2480(10) 0.025(2) Uani 1 1 d . . . . .
C3 C 1.0471(4) 0.3870(7) 0.2439(10) 0.022(2) Uani 1 1 d . . . . .
C4 C 1.0592(6) 0.4442(9) 0.3215(13) 0.040(4) Uani 1 1 d . . . . .
H4A H 1.039574 0.488231 0.310207 0.061 Uiso 1 1 calc R U . . .
H4B H 1.094276 0.456433 0.318421 0.061 Uiso 1 1 calc R U . . .
H4C H 1.051436 0.424300 0.385170 0.061 Uiso 1 1 calc R U . . .
C5 C 1.0582(6) 0.4176(9) 0.1438(14) 0.044(4) Uani 1 1 d . . . . .
H5A H 1.048865 0.381624 0.094873 0.066 Uiso 1 1 calc R U . . .
H5B H 1.093448 0.428159 0.138468 0.066 Uiso 1 1 calc R U . . .
H5C H 1.039359 0.462570 0.133876 0.066 Uiso 1 1 calc R U . . .
C6 C 1.0781(6) 0.3173(9) 0.2603(16) 0.048(5) Uani 1 1 d . . . . .
H6A H 1.075498 0.302299 0.327831 0.073 Uiso 1 1 calc R U . . .
H6B H 1.112662 0.327413 0.244816 0.073 Uiso 1 1 calc R U . . .
H6C H 1.065894 0.278141 0.218728 0.073 Uiso 1 1 calc R U . . .
C7 C 0.7952(5) 0.3507(8) 0.2387(9) 0.024(2) Uani 1 1 d . . . . .
C8 C 0.7524(5) 0.3684(8) 0.2256(9) 0.023(2) Uani 1 1 d . . . . .
C9 C 0.7003(5) 0.3896(8) 0.2271(9) 0.023(2) Uani 1 1 d . . . . .
C10 C 0.6902(6) 0.4424(10) 0.1407(12) 0.043(4) Uani 1 1 d . . . . .
H10A H 0.717564 0.476927 0.134449 0.065 Uiso 1 1 calc R U . . .
H10B H 0.659593 0.469339 0.152291 0.065 Uiso 1 1 calc R U . . .
H10C H 0.687092 0.414050 0.081166 0.065 Uiso 1 1 calc R U . . .
C11 C 0.6892(5) 0.4302(9) 0.3211(10) 0.031(3) Uani 1 1 d . . . . .
H11A H 0.694857 0.397623 0.375923 0.047 Uiso 1 1 calc R U . . .
H11B H 0.654735 0.446232 0.321130 0.047 Uiso 1 1 calc R U . . .
H11C H 0.710768 0.472873 0.326452 0.047 Uiso 1 1 calc R U . . .
C12 C 0.6688(6) 0.3202(10) 0.2178(12) 0.044(4) Uani 1 1 d . . . . .
H12A H 0.678733 0.293276 0.160038 0.065 Uiso 1 1 calc R U . . .
H12B H 0.634029 0.333799 0.212671 0.065 Uiso 1 1 calc R U . . .
H12C H 0.673649 0.289472 0.274703 0.065 Uiso 1 1 calc R U . . .
C13 C 0.8257(6) 0.4288(13) 0.6384(13) 0.052(5) Uani 1 1 d . . . . .
H13A H 0.806233 0.384000 0.632691 0.078 Uiso 1 1 calc R U . . .
H13B H 0.804396 0.468809 0.659879 0.078 Uiso 1 1 calc R U . . .
H13C H 0.852149 0.421448 0.685297 0.078 Uiso 1 1 calc R U . . .
C14 C 0.7973(5) 0.4641(8) 0.4573(11) 0.032(3) Uani 1 1 d . . . . .
H14A H 0.805106 0.475883 0.390221 0.049 Uiso 1 1 calc R U . . .
H14B H 0.778502 0.504153 0.486002 0.049 Uiso 1 1 calc R U . . .
H14C H 0.777789 0.419159 0.459625 0.049 Uiso 1 1 calc R U . . .
C15 C 0.9483(7) 0.4137(11) -0.0081(14) 0.048(4) Uani 1 1 d . . . . .
H15A H 0.940604 0.439459 0.051789 0.072 Uiso 1 1 calc R U . . .
H15B H 0.967992 0.445328 -0.049913 0.072 Uiso 1 1 calc R U . . .
H15C H 0.966910 0.369245 0.006581 0.072 Uiso 1 1 calc R U . . .
C16 C 0.9162(8) 0.3376(11) -0.1609(16) 0.060(6) Uani 1 1 d . . . . .
H16A H 0.942949 0.306871 -0.136529 0.091 Uiso 1 1 calc R U . . .
H16B H 0.928841 0.369688 -0.211642 0.091 Uiso 1 1 calc R U . . .
H16C H 0.890081 0.306567 -0.187337 0.091 Uiso 1 1 calc R U . . .
C17 C 0.8740(8) 0.2144(12) 0.5676(17) 0.063(6) Uani 1 1 d . . . . .
H17A H 0.850746 0.255227 0.569609 0.095 Uiso 1 1 calc R U . . .
H17B H 0.895224 0.215965 0.624584 0.095 Uiso 1 1 calc R U . . .
H17C H 0.855748 0.168250 0.566716 0.095 Uiso 1 1 calc R U . . .
C18 C 0.9504(6) 0.1455(11) 0.4789(13) 0.049(5) Uani 1 1 d . . . . .
H18A H 0.930674 0.102254 0.493974 0.074 Uiso 1 1 calc R U . . .
H18B H 0.972880 0.155708 0.532510 0.074 Uiso 1 1 calc R U . . .
H18C H 0.969576 0.136601 0.420283 0.074 Uiso 1 1 calc R U . . .
C19 C 1.0450(6) 0.0307(9) 0.2729(16) 0.050(5) Uani 1 1 d . . . . .
H19A H 1.061679 0.054514 0.327076 0.075 Uiso 1 1 calc R U . . .
H19B H 1.068449 -0.000534 0.238633 0.075 Uiso 1 1 calc R U . . .
H19C H 1.017712 0.001015 0.297132 0.075 Uiso 1 1 calc R U . . .
C20 C 0.9978(9) 0.0378(11) 0.1013(14) 0.060(5) Uani 1 1 d . . . . .
H20A H 0.976792 0.000872 0.131680 0.090 Uiso 1 1 calc R U . . .
H20B H 1.025141 0.013773 0.068105 0.090 Uiso 1 1 calc R U . . .
H20C H 0.978347 0.065844 0.054771 0.090 Uiso 1 1 calc R U . . .
C21 C 0.8195(7) 0.1727(12) 0.0441(15) 0.054(5) Uani 1 1 d . . . . .
H21A H 0.811178 0.127203 0.077356 0.081 Uiso 1 1 calc R U . . .
H21B H 0.796723 0.180172 -0.009760 0.081 Uiso 1 1 calc R U . . .
H21C H 0.816736 0.213671 0.089169 0.081 Uiso 1 1 calc R U . . .
C22 C 0.8768(11) 0.0812(12) -0.0576(17) 0.079(8) Uani 1 1 d . . . . .
H22A H 0.909359 0.058034 -0.059084 0.118 Uiso 1 1 calc R U . . .
H22B H 0.864767 0.087549 -0.123510 0.118 Uiso 1 1 calc R U . . .
H22C H 0.853916 0.050222 -0.021546 0.118 Uiso 1 1 calc R U . . .
C23 C 0.7807(6) 0.0585(9) 0.4474(11) 0.035(3) Uani 1 1 d . . . . .
H23A H 0.813860 0.042783 0.465937 0.052 Uiso 1 1 calc R U . . .
H23B H 0.756314 0.026168 0.477156 0.052 Uiso 1 1 calc R U . . .
H23C H 0.775224 0.108650 0.469264 0.052 Uiso 1 1 calc R U . . .
C24 C 0.7129(6) 0.0846(10) 0.3088(14) 0.046(4) Uani 1 1 d . . . . .
H24A H 0.709843 0.133794 0.335867 0.068 Uiso 1 1 calc R U . . .
H24B H 0.691146 0.051210 0.343833 0.068 Uiso 1 1 calc R U . . .
H24C H 0.703588 0.085469 0.240697 0.068 Uiso 1 1 calc R U . . .
O1 O 1.0437(3) 0.8598(6) 0.2097(8) 0.032(2) Uani 1 1 d . . . . .
O2 O 0.8948(4) 1.0003(5) 0.4034(7) 0.028(2) Uani 1 1 d . . . . .
O3 O 0.9583(3) 0.9152(5) 0.2938(7) 0.0219(18) Uani 1 1 d . . . . .
O4 O 0.9268(3) 0.8615(4) 0.4614(6) 0.0189(16) Uani 1 1 d . . . . .
O5 O 0.8808(3) 0.7331(5) 0.4838(6) 0.0185(16) Uani 1 1 d . . . . .
O6 O 0.7318(3) 0.8920(5) 0.4218(7) 0.026(2) Uani 1 1 d . . . . .
O7 O 0.8627(3) 0.6094(4) 0.3993(6) 0.0160(15) Uani 1 1 d . . . . .
O8 O 0.9975(3) 0.7935(5) 0.3648(7) 0.0219(17) Uani 1 1 d . . . . .
O9 O 0.9093(3) 0.7956(4) 0.2999(6) 0.0160(15) Uani 1 1 d . . . . .
O10 O 0.8668(3) 0.9319(5) 0.2348(6) 0.0215(17) Uani 1 1 d . . . . .
O11 O 0.7943(4) 0.9912(5) 0.1160(7) 0.032(2) Uani 1 1 d . . . . .
O12 O 0.7793(3) 0.8719(5) 0.2444(6) 0.0191(16) Uani 1 1 d . . . . .
O13 O 0.7796(4) 0.8470(5) 0.0559(6) 0.0230(18) Uani 1 1 d . . . . .
O14 O 0.7571(3) 0.7211(5) 0.1446(6) 0.0208(17) Uani 1 1 d . . . . .
O15 O 0.7955(3) 0.6010(5) 0.2130(6) 0.0212(17) Uani 1 1 d . . . . .
O16 O 0.8795(3) 0.5296(4) 0.2402(7) 0.0193(15) Uani 1 1 d . . . . .
O17 O 0.8267(3) 0.6544(5) 0.0515(6) 0.0226(18) Uani 1 1 d . . . . .
O18 O 0.9506(3) 0.8483(5) 0.1218(7) 0.0243(18) Uani 1 1 d . . . . .
O19 O 0.9502(3) 0.6668(5) 0.3894(6) 0.0206(17) Uani 1 1 d . . . . .
O20 O 0.9700(3) 0.5885(5) 0.2317(6) 0.0204(17) Uani 1 1 d . . . . .
O21 O 0.9431(3) 0.5135(5) 0.3979(7) 0.0244(19) Uani 1 1 d . . . . .
O22 O 0.8267(4) 0.5024(5) 0.0701(7) 0.030(2) Uani 1 1 d . . . . .
O23 O 0.8916(3) 0.6680(5) 0.2157(6) 0.0186(16) Uani 1 1 d . . . . .
O24 O 0.8532(3) 0.7893(4) 0.1447(6) 0.0181(16) Uani 1 1 d . . . . .
O25 O 1.0118(4) 0.6231(6) 0.0524(7) 0.031(2) Uani 1 1 d . . . . .
O26 O 0.9388(4) 0.8437(6) -0.0801(8) 0.037(3) Uani 1 1 d . . . . .
O27 O 0.9133(3) 0.5828(5) 0.0746(6) 0.0229(18) Uani 1 1 d . . . . .
O28 O 0.6951(3) 0.6253(6) 0.2503(8) 0.030(2) Uani 1 1 d . . . . .
O29 O 0.8120(3) 0.6396(5) 0.5727(6) 0.0247(19) Uani 1 1 d . . . . .
O30 O 0.7836(3) 0.7677(5) 0.4761(6) 0.0228(18) Uani 1 1 d . . . . .
O31 O 0.7270(3) 0.7606(5) 0.3191(6) 0.0205(17) Uani 1 1 d . . . . .
O32 O 0.8339(3) 0.8767(5) 0.3964(6) 0.0192(16) Uani 1 1 d . . . . .
O33 O 0.8207(3) 0.7365(4) 0.3103(6) 0.0158(15) Uani 1 1 d . . . . .
O34 O 0.8502(4) 0.7764(5) -0.0402(7) 0.0261(19) Uani 1 1 d . . . . .
O35 O 0.7665(3) 0.6386(5) 0.3919(6) 0.0222(18) Uani 1 1 d . . . . .
O36 O 0.7529(4) 0.7292(5) -0.0565(7) 0.028(2) Uani 1 1 d . . . . .
O37 O 0.9788(4) 0.7481(5) 0.5513(7) 0.030(2) Uani 1 1 d . . . . .
O38 O 0.8699(4) 0.9049(5) 0.0445(7) 0.0253(19) Uani 1 1 d . . . . .
O39 O 0.9332(3) 0.7227(5) 0.0412(6) 0.0213(17) Uani 1 1 d . . . . .
O40 O 0.9891(3) 0.7294(5) 0.1927(6) 0.0221(17) Uani 1 1 d . . . . .
O44 O 0.9757(4) 0.1298(6) 0.2439(9) 0.041(3) Uani 1 1 d . . . . .
O46 O 0.8064(4) 0.1168(6) 0.2793(8) 0.035(2) Uani 1 1 d . . . . .
O41 O 0.8722(4) 0.3790(6) 0.4845(11) 0.048(3) Uani 1 1 d . . . . .
O45 O 0.9114(5) 0.1555(9) 0.0920(12) 0.068(5) Uani 1 1 d . . . . .
O42 O 0.8696(5) 0.3344(7) 0.0038(11) 0.058(4) Uani 1 1 d . . . . .
O43 O 0.8787(5) 0.1980(8) 0.3785(12) 0.071(5) Uani 1 1 d . . . . .
S1 S 0.85212(14) 0.4515(2) 0.5220(3) 0.0341(8) Uani 1 1 d . . . . .
S2 S 0.89265(17) 0.3899(3) -0.0678(4) 0.0462(11) Uani 1 1 d . . . . .
S3 S 0.91116(15) 0.2211(2) 0.4609(3) 0.0380(8) Uani 1 1 d . . . . .
S4 S 1.02175(18) 0.0986(2) 0.1926(4) 0.0489(12) Uani 1 1 d . . . . .
S5 S 0.8814(2) 0.1675(3) -0.0007(4) 0.0553(13) Uani 1 1 d . . . . .
S6 S 0.77473(15) 0.0545(2) 0.3199(3) 0.0335(8) Uani 1 1 d . . . . .
Si1 Si 0.86875(12) 0.74678(17) 0.2429(2) 0.0139(5) Uani 1 1 d . . . . .
W1 W 0.82162(2) 0.68016(3) 0.46282(3) 0.01822(9) Uani 1 1 d . . . . .
W2 W 0.94598(2) 0.76000(3) 0.44750(4) 0.01816(9) Uani 1 1 d . . . . .
W3 W 0.91954(2) 0.58310(3) 0.32955(4) 0.01753(9) Uani 1 1 d . . . . .
W4 W 0.89597(2) 0.91327(2) 0.35946(4) 0.01755(8) Uani 1 1 d . . . . .
W5 W 0.77165(2) 0.83146(3) 0.36676(4) 0.01840(9) Uani 1 1 d . . . . .
W6 W 0.84932(2) 0.57660(2) 0.13048(4) 0.01878(9) Uani 1 1 d . . . . .
W7 W 0.81987(2) 0.90807(3) 0.13897(4) 0.02042(9) Uani 1 1 d . . . . .
W8 W 0.98591(2) 0.82828(3) 0.23749(4) 0.02083(9) Uani 1 1 d . . . . .
W9 W 0.96249(2) 0.64990(3) 0.12131(4) 0.02013(9) Uani 1 1 d . . . . .
W10 W 0.75004(2) 0.66887(3) 0.26494(4) 0.01959(9) Uani 1 1 d . . . . .
W11 W 0.79415(2) 0.74690(3) 0.03550(4) 0.02035(9) Uani 1 1 d . . . . .
W12 W 0.90737(2) 0.81739(3) 0.01929(4) 0.02327(10) Uani 1 1 d . . . . .

loop_
_atom_site_aniso_label
_atom_site_aniso_U_11
_atom_site_aniso_U_22
_atom_site_aniso_U_33
_atom_site_aniso_U_23
_atom_site_aniso_U_13
_atom_site_aniso_U_12
Ag1 0.0368(6) 0.0335(6) 0.0232(5) -0.0029(4) -0.0005(4) -0.0006(4)
Ag2 0.0186(4) 0.0328(5) 0.0283(4) 0.0009(4) 0.0003(4) -0.0003(4)
Ag3 0.0325(5) 0.0310(5) 0.0239(5) 0.0026(4) 0.0032(4) -0.0004(4)
Ag4 0.0376(6) 0.0356(6) 0.0512(8) 0.0198(6) 0.0114(5) 0.0084(5)
Ag5 0.0529(8) 0.0409(8) 0.0862(12) -0.0322(8) 0.0282(8) -0.0116(7)
Ag6 0.0379(7) 0.0496(8) 0.0505(8) 0.0000(6) 0.0098(6) 0.0009(6)
C1 0.027(6) 0.024(6) 0.023(6) 0.000(5) -0.002(5) 0.000(5)
C2 0.020(6) 0.026(6) 0.028(6) -0.004(5) -0.002(5) 0.003(5)
C3 0.010(5) 0.026(6) 0.031(6) -0.006(5) 0.000(4) 0.001(4)
C4 0.036(8) 0.040(9) 0.045(9) -0.013(8) 0.005(7) -0.010(7)
C5 0.040(9) 0.032(8) 0.061(11) 0.000(8) 0.010(8) -0.015(7)
C6 0.033(8) 0.033(9) 0.080(14) 0.003(9) -0.016(9) 0.004(6)
C7 0.020(6) 0.030(7) 0.022(6) 0.007(5) 0.002(4) 0.002(5)
C8 0.023(6) 0.030(7) 0.016(5) 0.005(5) 0.004(4) -0.003(5)
C9 0.021(6) 0.031(7) 0.016(5) 0.000(5) 0.004(4) 0.006(5)
C10 0.038(8) 0.056(11) 0.035(8) 0.009(8) 0.001(7) 0.016(8)
C11 0.028(7) 0.047(9) 0.019(6) -0.008(6) 0.004(5) 0.007(6)
C12 0.025(7) 0.063(12) 0.042(9) -0.010(8) 0.003(6) -0.023(7)
C13 0.030(8) 0.086(15) 0.041(9) 0.009(10) -0.001(7) -0.004(9)
C14 0.031(7) 0.030(7) 0.037(7) 0.002(6) 0.000(6) -0.009(6)
C15 0.045(10) 0.044(10) 0.055(11) 0.007(8) 0.013(8) 0.007(8)
C16 0.070(14) 0.047(11) 0.065(14) -0.013(10) 0.003(11) 0.018(10)
C17 0.068(14) 0.050(12) 0.071(14) 0.016(10) 0.025(11) 0.026(10)
C18 0.038(9) 0.065(13) 0.045(10) -0.021(9) -0.025(7) 0.018(8)
C19 0.041(9) 0.020(7) 0.088(15) -0.006(8) -0.005(9) -0.004(6)
C20 0.083(15) 0.047(12) 0.049(11) -0.004(9) 0.008(10) 0.004(11)
C21 0.046(10) 0.062(13) 0.054(11) 0.004(10) -0.016(9) 0.010(9)
C22 0.13(2) 0.048(13) 0.055(13) -0.023(11) -0.021(14) 0.015(14)
C23 0.034(7) 0.038(8) 0.033(7) 0.010(6) 0.005(6) 0.014(6)
C24 0.033(8) 0.053(11) 0.051(10) -0.010(9) -0.006(7) -0.012(7)
O1 0.019(4) 0.035(6) 0.042(6) 0.001(5) 0.010(4) -0.008(4)
O2 0.033(5) 0.012(4) 0.038(5) -0.006(4) 0.000(4) -0.001(4)
O3 0.022(4) 0.015(4) 0.028(4) -0.002(3) 0.004(3) -0.004(3)
O4 0.022(4) 0.013(4) 0.021(4) -0.001(3) -0.004(3) -0.002(3)
O5 0.018(4) 0.021(4) 0.016(4) -0.002(3) 0.000(3) -0.003(3)
O6 0.026(5) 0.025(5) 0.028(5) -0.009(4) 0.009(4) 0.008(4)
O7 0.016(4) 0.013(4) 0.019(4) 0.000(3) 0.005(3) 0.000(3)
O8 0.019(4) 0.020(4) 0.027(4) 0.005(4) 0.003(3) -0.006(3)
O9 0.018(4) 0.009(3) 0.021(4) -0.003(3) -0.003(3) 0.001(3)
O10 0.024(4) 0.022(4) 0.019(4) 0.003(3) -0.004(3) -0.001(3)
O11 0.050(6) 0.006(3) 0.039(6) -0.001(4) -0.015(5) 0.007(4)
O12 0.022(4) 0.019(4) 0.017(4) 0.001(3) -0.004(3) 0.006(3)
O13 0.034(5) 0.011(4) 0.023(4) -0.001(3) -0.004(4) 0.008(3)
O14 0.027(4) 0.016(4) 0.020(4) 0.000(3) -0.002(3) 0.000(3)
O15 0.020(4) 0.020(4) 0.023(4) -0.003(3) 0.004(3) 0.004(3)
O16 0.021(4) 0.014(4) 0.023(4) -0.002(3) 0.000(3) 0.000(3)
O17 0.034(5) 0.015(4) 0.019(4) 0.001(3) -0.002(3) 0.007(3)
O18 0.031(5) 0.022(4) 0.021(4) 0.000(4) 0.003(4) -0.003(4)
O19 0.021(4) 0.018(4) 0.023(4) 0.001(3) -0.001(3) -0.002(3)
O20 0.022(4) 0.015(4) 0.025(4) 0.003(3) 0.002(3) 0.004(3)
O21 0.026(5) 0.019(4) 0.028(5) 0.005(4) -0.002(4) 0.005(3)
O22 0.040(6) 0.021(5) 0.029(5) -0.006(4) 0.002(4) -0.003(4)
O23 0.019(4) 0.017(4) 0.020(4) -0.006(3) 0.002(3) 0.000(3)
O24 0.025(4) 0.012(4) 0.017(4) 0.002(3) 0.003(3) 0.003(3)
O25 0.037(6) 0.030(5) 0.026(5) -0.001(4) 0.012(4) 0.005(4)
O26 0.040(6) 0.037(6) 0.034(5) 0.015(5) 0.010(5) -0.004(5)
O27 0.031(5) 0.015(4) 0.023(4) -0.005(3) 0.004(3) 0.003(3)
O28 0.021(4) 0.034(5) 0.036(5) 0.005(4) -0.006(4) -0.006(4)
O29 0.027(5) 0.028(5) 0.019(4) 0.004(4) 0.007(3) -0.004(4)
O30 0.027(4) 0.025(5) 0.016(4) -0.003(3) 0.002(3) 0.004(4)
O31 0.020(4) 0.016(4) 0.026(4) -0.005(3) -0.001(3) 0.001(3)
O32 0.018(4) 0.018(4) 0.022(4) 0.000(3) 0.000(3) 0.000(3)
O33 0.015(4) 0.012(4) 0.019(4) 0.000(3) 0.001(3) 0.001(3)
O34 0.035(5) 0.021(4) 0.023(4) -0.001(4) -0.001(4) -0.004(4)
O35 0.019(4) 0.023(4) 0.025(4) 0.000(3) 0.000(3) -0.005(3)
O36 0.040(5) 0.022(5) 0.021(4) -0.003(4) -0.013(4) -0.002(4)
O37 0.034(5) 0.025(5) 0.031(5) 0.003(4) -0.014(4) 0.000(4)
O38 0.036(5) 0.015(4) 0.025(4) 0.001(3) 0.006(4) -0.002(4)
O39 0.028(4) 0.014(4) 0.021(4) 0.003(3) 0.000(3) 0.002(3)
O40 0.028(5) 0.014(4) 0.024(4) -0.005(3) 0.003(3) 0.001(3)
O44 0.039(6) 0.035(6) 0.048(7) -0.005(5) 0.009(5) 0.002(5)
O46 0.037(6) 0.023(5) 0.045(6) -0.006(5) 0.008(5) -0.004(4)
O41 0.029(6) 0.026(6) 0.090(10) -0.004(6) 0.017(6) -0.007(4)
O45 0.051(8) 0.071(10) 0.083(11) -0.044(9) -0.021(7) 0.011(7)
O42 0.055(8) 0.030(6) 0.088(11) 0.010(7) 0.031(7) 0.007(6)
O43 0.071(10) 0.051(8) 0.093(11) -0.025(8) -0.053(9) 0.032(7)
S1 0.0270(17) 0.0323(19) 0.043(2) -0.0020(16) 0.0012(15) -0.0074(14)
S2 0.041(2) 0.044(2) 0.053(3) 0.014(2) 0.0165(19) 0.0171(19)
S3 0.042(2) 0.032(2) 0.039(2) -0.0019(17) -0.0059(17) -0.0049(16)
S4 0.045(2) 0.0251(19) 0.077(3) 0.000(2) 0.023(2) -0.0018(17)
S5 0.067(3) 0.040(3) 0.059(3) -0.005(2) -0.003(2) -0.002(2)
S6 0.043(2) 0.0209(16) 0.0369(18) -0.0081(14) 0.0109(16) -0.0022(14)
Si1 0.0175(13) 0.0106(12) 0.0136(11) -0.0005(10) 0.0007(10) 0.0009(10)
W1 0.0192(2) 0.0190(2) 0.01644(19) 0.00225(17) 0.00338(16) 0.00013(17)
W2 0.0173(2) 0.0168(2) 0.0203(2) 0.00038(17) -0.00370(16) 0.00031(16)
W3 0.0200(2) 0.01153(19) 0.0211(2) 0.00244(17) 0.00175(17) 0.00332(16)
W4 0.0193(2) 0.01122(18) 0.0222(2) -0.00285(17) -0.00138(17) 0.00074(15)
W5 0.0170(2) 0.0164(2) 0.0217(2) -0.00281(18) 0.00161(17) 0.00377(15)
W6 0.0243(2) 0.01035(18) 0.0217(2) -0.00287(17) -0.00061(18) -0.00039(16)
W7 0.0279(2) 0.01135(19) 0.0221(2) 0.00136(17) -0.00367(18) 0.00246(17)
W8 0.0181(2) 0.0172(2) 0.0272(2) -0.00078(19) 0.00476(18) -0.00360(17)
W9 0.0225(2) 0.0160(2) 0.0219(2) -0.00176(18) 0.00766(18) 0.00218(17)
W10 0.0173(2) 0.0180(2) 0.0234(2) -0.00177(18) -0.00033(17) -0.00324(17)
W11 0.0284(2) 0.0142(2) 0.0184(2) -0.00021(17) -0.00640(18) -0.00035(17)
W12 0.0317(3) 0.0192(2) 0.0188(2) 0.00424(18) 0.00517(19) -0.00123(19)

loop_
_atom_type_symbol
_atom_type_description
_atom_type_scat_dispersion_real
_atom_type_scat_dispersion_imag
_atom_type_scat_source
C C 0.0033 0.0016 'International Tables Vol C Tables 4.2.6.8 and 6.1.1.4'
O O 0.0106 0.0060 'International Tables Vol C Tables 4.2.6.8 and 6.1.1.4'
Si Si 0.0817 0.0704 'International Tables Vol C Tables 4.2.6.8 and 6.1.1.4'
Ag Ag -0.8971 1.1015 'International Tables Vol C Tables 4.2.6.8 and 6.1.1.4'
W W -0.8490 6.8722 'International Tables Vol C Tables 4.2.6.8 and 6.1.1.4'
S S 0.1246 0.1234 'International Tables Vol C Tables 4.2.6.8 and 6.1.1.4'
H H 0.0000 0.0000 'International Tables Vol C Tables 4.2.6.8 and 6.1.1.4'

loop_
_geom_angle_atom_site_label_1
_geom_angle_atom_site_label_2
_geom_angle_atom_site_label_3
_geom_angle
_geom_angle_site_symmetry_1
_geom_angle_site_symmetry_3
_geom_angle_publ_flag
C1 Ag1 O41 121.4(5) . . ?
C1 Ag1 O25 147.7(4) . 2_765 ?
O41 Ag1 O25 90.5(5) . 2_765 ?
C1 Ag1 C2 28.9(4) . . ?
O41 Ag1 C2 149.4(5) . . ?
O25 Ag1 C2 120.0(4) 2_765 . ?
C1 Ag1 O21 95.9(4) . . ?
O41 Ag1 O21 86.5(4) . . ?
O25 Ag1 O21 90.8(3) 2_765 . ?
C2 Ag1 O21 90.5(4) . . ?
C1 Ag1 Ag2 43.7(3) . . ?
O41 Ag1 Ag2 77.7(4) . . ?
O25 Ag1 Ag2 167.2(3) 2_765 . ?
C2 Ag1 Ag2 72.2(3) . . ?
O21 Ag1 Ag2 93.2(2) . . ?
C1 Ag2 C7 177.5(5) . . ?
C1 Ag2 Ag4 128.9(4) . . ?
C7 Ag2 Ag4 49.9(4) . . ?
C1 Ag2 Ag5 48.0(4) . . ?
C7 Ag2 Ag5 129.5(4) . . ?
Ag4 Ag2 Ag5 94.15(5) . . ?
C1 Ag2 Ag3 130.8(4) . . ?
C7 Ag2 Ag3 48.1(3) . . ?
Ag4 Ag2 Ag3 84.64(4) . . ?
Ag5 Ag2 Ag3 104.01(6) . . ?
C1 Ag2 Ag1 48.5(4) . . ?
C7 Ag2 Ag1 133.2(4) . . ?
Ag4 Ag2 Ag1 104.15(5) . . ?
Ag5 Ag2 Ag1 83.24(5) . . ?
Ag3 Ag2 Ag1 168.35(5) . . ?
C7 Ag3 O42 118.0(5) . . ?
C7 Ag3 O6 154.5(4) . 4_644 ?
O42 Ag3 O6 85.7(5) . 4_644 ?
C7 Ag3 C8 30.1(4) . . ?
O42 Ag3 C8 147.2(5) . . ?
O6 Ag3 C8 124.8(4) 4_644 . ?
C7 Ag3 O22 103.2(4) . . ?
O42 Ag3 O22 91.5(4) . . ?
O6 Ag3 O22 84.2(3) 4_644 . ?
C8 Ag3 O22 102.4(4) . . ?
C7 Ag3 Ag2 44.4(3) . . ?
O42 Ag3 Ag2 77.6(4) . . ?
O6 Ag3 Ag2 161.0(2) 4_644 . ?
C8 Ag3 Ag2 73.7(3) . . ?
O22 Ag3 Ag2 87.2(2) . . ?
C7 Ag4 O43 127.6(6) . . ?
C7 Ag4 O46 141.2(5) . . ?
O43 Ag4 O46 73.4(4) . . ?
C7 Ag4 O36 110.7(4) . 4_645 ?
O43 Ag4 O36 102.3(5) . 4_645 ?
O46 Ag4 O36 91.9(3) . 4_645 ?
C7 Ag4 Ag2 46.7(3) . . ?
O43 Ag4 Ag2 81.6(5) . . ?
O46 Ag4 Ag2 128.8(3) . . ?
O36 Ag4 Ag2 137.4(2) 4_645 . ?
C1 Ag5 O45 158.0(5) . . ?
C1 Ag5 O44 123.9(5) . . ?
O45 Ag5 O44 70.7(5) . . ?
C1 Ag5 Ag2 45.1(3) . . ?
O45 Ag5 Ag2 113.2(4) . . ?
O44 Ag5 Ag2 130.2(3) . . ?
C1 Ag5 Ag6 125.5(4) . . ?
O45 Ag5 Ag6 50.5(5) . . ?
O44 Ag5 Ag6 45.0(3) . . ?
Ag2 Ag5 Ag6 96.93(5) . . ?
O46 Ag6 O44 159.2(4) . . ?
O46 Ag6 O43 71.4(4) . . ?
O44 Ag6 O43 91.4(5) . . ?
O46 Ag6 O45 105.7(4) . . ?
O44 Ag6 O45 68.6(4) . . ?
O43 Ag6 O45 110.6(5) . . ?
O46 Ag6 Ag5 112.0(3) . . ?
O44 Ag6 Ag5 49.8(3) . . ?
O43 Ag6 Ag5 73.4(5) . . ?
O45 Ag6 Ag5 42.3(3) . . ?
C2 C1 Ag2 168.0(12) . . ?
C2 C1 Ag5 104.6(10) . . ?
Ag2 C1 Ag5 86.9(5) . . ?
C2 C1 Ag1 88.3(10) . . ?
Ag2 C1 Ag1 87.8(5) . . ?
Ag5 C1 Ag1 125.6(6) . . ?
C1 C2 C3 175.1(15) . . ?
C1 C2 Ag1 62.8(8) . . ?
C3 C2 Ag1 121.6(9) . . ?
C2 C3 C5 108.0(11) . . ?
C2 C3 C4 109.6(11) . . ?
C5 C3 C4 110.2(12) . . ?
C2 C3 C6 109.7(12) . . ?
C5 C3 C6 109.2(13) . . ?
C4 C3 C6 110.1(13) . . ?
C8 C7 Ag2 161.2(12) . . ?
C8 C7 Ag4 115.3(10) . . ?
Ag2 C7 Ag4 83.5(5) . . ?
C8 C7 Ag3 82.7(9) . . ?
Ag2 C7 Ag3 87.5(5) . . ?
Ag4 C7 Ag3 125.7(6) . . ?
C7 C8 C9 170.5(13) . . ?
C7 C8 Ag3 67.2(8) . . ?
C9 C8 Ag3 122.2(8) . . ?
C8 C9 C12 108.5(12) . . ?
C8 C9 C11 109.3(11) . . ?
C12 C9 C11 111.3(12) . . ?
C8 C9 C10 108.7(11) . . ?
C12 C9 C10 110.4(13) . . ?
C11 C9 C10 108.5(12) . . ?
W8 O3 W4 121.3(4) . . ?
W4 O4 W2 121.5(4) . . ?
W1 O5 W2 151.4(5) . . ?
W5 O6 Ag3 122.1(5) . 4_655 ?
W3 O7 W1 151.9(5) . . ?
W8 O8 W2 123.0(5) . . ?
Si1 O9 W8 124.4(4) . . ?
Si1 O9 W4 125.1(4) . . ?
W8 O9 W4 91.9(3) . . ?
Si1 O9 W2 123.7(4) . . ?
W8 O9 W2 91.0(3) . . ?
W4 O9 W2 90.7(3) . . ?
W7 O10 W4 149.8(5) . . ?
W5 O12 W7 151.9(5) . . ?
W11 O13 W7 121.9(5) . . ?
W11 O14 W10 150.9(5) . . ?
W10 O15 W6 151.7(5) . . ?
W3 O16 W6 121.5(4) . . ?
W6 O17 W11 151.1(5) . . ?
W8 O18 W12 150.5(5) . . ?
W2 O19 W3 150.9(5) . . ?
W9 O20 W3 121.2(4) . . ?
W3 O21 Ag1 141.0(5) . . ?
W6 O22 Ag3 146.7(6) . . ?
Si1 O23 W3 124.0(5) . . ?
Si1 O23 W9 124.8(5) . . ?
W3 O23 W9 91.0(3) . . ?
Si1 O23 W6 124.5(5) . . ?
W3 O23 W6 91.4(3) . . ?
W9 O23 W6 91.1(3) . . ?
Si1 O24 W12 124.5(5) . . ?
Si1 O24 W11 124.2(5) . . ?
W12 O24 W11 91.2(3) . . ?
Si1 O24 W7 124.8(4) . . ?
W12 O24 W7 90.7(3) . . ?
W11 O24 W7 91.2(3) . . ?
W9 O25 Ag1 149.0(6) . 2_764 ?
W6 O27 W9 122.2(4) . . ?
W1 O30 W5 121.2(4) . . ?
W5 O31 W10 121.4(4) . . ?
W4 O32 W5 151.6(5) . . ?
Si1 O33 W5 124.7(4) . . ?
Si1 O33 W1 124.2(4) . . ?
W5 O33 W1 91.8(3) . . ?
Si1 O33 W10 124.1(4) . . ?
W5 O33 W10 91.0(3) . . ?
W1 O33 W10 91.1(3) . . ?
W12 O34 W11 121.0(5) . . ?
W10 O35 W1 122.5(5) . . ?
W11 O36 Ag4 162.7(5) . 4_654 ?
W7 O38 W12 122.0(5) . . ?
W12 O39 W9 152.5(5) . . ?
W9 O40 W8 151.0(5) . . ?
S4 O44 Ag6 137.3(7) . . ?
S4 O44 Ag5 113.2(6) . . ?
Ag6 O44 Ag5 85.2(4) . . ?
S6 O46 Ag6 120.1(6) . . ?
S6 O46 Ag4 131.2(6) . . ?
Ag6 O46 Ag4 98.9(4) . . ?
S1 O41 Ag1 121.5(6) . . ?
S5 O45 Ag5 121.2(10) . . ?
S5 O45 Ag6 134.0(9) . . ?
Ag5 O45 Ag6 87.2(5) . . ?
S2 O42 Ag3 116.2(7) . . ?
S3 O43 Ag4 133.9(8) . . ?
S3 O43 Ag6 129.6(7) . . ?
Ag4 O43 Ag6 96.3(5) . . ?
O41 S1 C14 104.0(8) . . ?
O41 S1 C13 104.2(9) . . ?
C14 S1 C13 98.6(8) . . ?
O42 S2 C16 105.3(10) . . ?
O42 S2 C15 101.8(9) . . ?
C16 S2 C15 99.8(10) . . ?
O43 S3 C18 103.9(8) . . ?
O43 S3 C17 106.2(11) . . ?
C18 S3 C17 99.7(10) . . ?
O44 S4 C19 104.8(8) . . ?
O44 S4 C20 105.0(9) . . ?
C19 S4 C20 97.8(9) . . ?
O45 S5 C22 106.3(10) . . ?
O45 S5 C21 102.3(9) . . ?
C22 S5 C21 97.9(12) . . ?
O46 S6 C24 105.4(8) . . ?
O46 S6 C23 106.5(7) . . ?
C24 S6 C23 99.2(8) . . ?
O23 Si1 O33 109.9(5) . . ?
O23 Si1 O9 110.2(4) . . ?
O33 Si1 O9 109.2(5) . . ?
O23 Si1 O24 109.4(5) . . ?
O33 Si1 O24 109.3(4) . . ?
O9 Si1 O24 108.8(5) . . ?
O29 W1 O5 102.3(4) . . ?
O29 W1 O30 101.2(4) . . ?
O5 W1 O30 90.8(4) . . ?
O29 W1 O7 101.8(4) . . ?
O5 W1 O7 85.6(4) . . ?
O30 W1 O7 157.0(3) . . ?
O29 W1 O35 99.5(4) . . ?
O5 W1 O35 158.1(4) . . ?
O30 W1 O35 87.8(4) . . ?
O7 W1 O35 87.1(4) . . ?
O29 W1 O33 170.7(4) . . ?
O5 W1 O33 85.6(3) . . ?
O30 W1 O33 73.4(3) . . ?
O7 W1 O33 83.6(3) . . ?
O35 W1 O33 73.0(3) . . ?
O37 W2 O19 102.3(4) . . ?
O37 W2 O5 103.2(4) . . ?
O19 W2 O5 86.3(4) . . ?
O37 W2 O8 99.6(5) . . ?
O19 W2 O8 89.4(4) . . ?
O5 W2 O8 157.2(4) . . ?
O37 W2 O4 100.3(4) . . ?
O19 W2 O4 157.4(4) . . ?
O5 W2 O4 88.4(4) . . ?
O8 W2 O4 87.0(4) . . ?
O37 W2 O9 169.7(4) . . ?
O19 W2 O9 84.5(3) . . ?
O5 W2 O9 84.8(3) . . ?
O8 W2 O9 72.5(3) . . ?
O4 W2 O9 73.1(3) . . ?
O21 W3 O7 102.2(4) . . ?
O21 W3 O16 100.9(4) . . ?
O7 W3 O16 89.9(4) . . ?
O21 W3 O20 99.4(4) . . ?
O7 W3 O20 158.3(3) . . ?
O16 W3 O20 88.5(4) . . ?
O21 W3 O19 101.1(4) . . ?
O7 W3 O19 85.9(4) . . ?
O16 W3 O19 158.0(4) . . ?
O20 W3 O19 87.5(4) . . ?
O21 W3 O23 171.2(4) . . ?
O7 W3 O23 84.9(3) . . ?
O16 W3 O23 73.7(3) . . ?
O20 W3 O23 73.8(3) . . ?
O19 W3 O23 84.4(3) . . ?
O2 W4 O32 102.6(4) . . ?
O2 W4 O4 102.0(4) . . ?
O32 W4 O4 90.8(4) . . ?
O2 W4 O3 99.7(4) . . ?
O32 W4 O3 157.3(4) . . ?
O4 W4 O3 88.6(4) . . ?
O2 W4 O10 98.5(4) . . ?
O32 W4 O10 86.5(4) . . ?
O4 W4 O10 159.4(4) . . ?
O3 W4 O10 86.2(4) . . ?
O2 W4 O9 172.2(4) . . ?
O32 W4 O9 84.7(3) . . ?
O4 W4 O9 74.6(3) . . ?
O3 W4 O9 73.3(3) . . ?
O10 W4 O9 84.8(3) . . ?
O6 W5 O12 102.6(4) . . ?
O6 W5 O31 101.1(4) . . ?
O12 W5 O31 91.4(4) . . ?
O6 W5 O32 100.3(4) . . ?
O12 W5 O32 85.8(4) . . ?
O31 W5 O32 158.5(4) . . ?
O6 W5 O30 98.3(4) . . ?
O12 W5 O30 158.8(4) . . ?
O31 W5 O30 88.1(4) . . ?
O32 W5 O30 86.9(4) . . ?
O6 W5 O33 170.9(4) . . ?
O12 W5 O33 85.8(3) . . ?
O31 W5 O33 74.7(3) . . ?
O32 W5 O33 83.8(3) . . ?
O30 W5 O33 73.6(3) . . ?
O22 W6 O17 101.4(4) . . ?
O22 W6 O27 100.1(4) . . ?
O17 W6 O27 90.9(4) . . ?
O22 W6 O15 101.8(4) . . ?
O17 W6 O15 85.6(4) . . ?
O27 W6 O15 158.1(4) . . ?
O22 W6 O16 100.6(4) . . ?
O17 W6 O16 157.8(4) . . ?
O27 W6 O16 87.7(4) . . ?
O15 W6 O16 87.5(4) . . ?
O22 W6 O23 171.2(4) . . ?
O17 W6 O23 85.0(3) . . ?
O27 W6 O23 73.6(3) . . ?
O15 W6 O23 84.6(3) . . ?
O16 W6 O23 73.4(3) . . ?
O11 W7 O38 101.0(5) . . ?
O11 W7 O10 101.6(4) . . ?
O38 W7 O10 90.6(4) . . ?
O11 W7 O13 100.0(4) . . ?
O38 W7 O13 88.6(4) . . ?
O10 W7 O13 158.2(4) . . ?
O11 W7 O12 102.4(5) . . ?
O38 W7 O12 156.6(4) . . ?
O10 W7 O12 86.1(4) . . ?
O13 W7 O12 86.1(4) . . ?
O11 W7 O24 170.9(4) . . ?
O38 W7 O24 73.7(3) . . ?
O10 W7 O24 86.0(3) . . ?
O13 W7 O24 72.8(3) . . ?
O12 W7 O24 83.0(3) . . ?
O1 W8 O8 99.8(4) . . ?
O1 W8 O18 101.9(5) . . ?
O8 W8 O18 158.4(4) . . ?
O1 W8 O40 101.7(5) . . ?
O8 W8 O40 88.7(4) . . ?
O18 W8 O40 86.1(4) . . ?
O1 W8 O3 99.8(4) . . ?
O8 W8 O3 87.9(4) . . ?
O18 W8 O3 89.3(4) . . ?
O40 W8 O3 158.5(4) . . ?
O1 W8 O9 170.3(4) . . ?
O8 W8 O9 73.5(3) . . ?
O18 W8 O9 85.1(3) . . ?
O40 W8 O9 85.3(3) . . ?
O3 W8 O9 73.4(3) . . ?
O25 W9 O40 102.3(5) . . ?
O25 W9 O39 101.5(4) . . ?
O40 W9 O39 85.8(4) . . ?
O25 W9 O20 101.2(4) . . ?
O40 W9 O20 89.5(4) . . ?
O39 W9 O20 157.2(4) . . ?
O25 W9 O27 99.8(4) . . ?
O40 W9 O27 157.8(4) . . ?
O39 W9 O27 87.8(4) . . ?
O20 W9 O27 88.2(4) . . ?
O25 W9 O23 171.4(4) . . ?
O40 W9 O23 85.0(3) . . ?
O39 W9 O23 83.4(3) . . ?
O20 W9 O23 74.0(3) . . ?
O27 W9 O23 73.2(3) . . ?
O28 W10 O15 102.6(5) . . ?
O28 W10 O35 100.4(4) . . ?
O15 W10 O35 90.5(4) . . ?
O28 W10 O14 102.4(4) . . ?
O15 W10 O14 86.0(4) . . ?
O35 W10 O14 157.1(4) . . ?
O28 W10 O31 99.7(4) . . ?
O15 W10 O31 157.5(4) . . ?
O35 W10 O31 88.2(4) . . ?
O14 W10 O31 86.5(4) . . ?
O28 W10 O33 170.3(4) . . ?
O15 W10 O33 85.2(3) . . ?
O35 W10 O33 73.4(3) . . ?
O14 W10 O33 83.7(3) . . ?
O31 W10 O33 72.9(3) . . ?
O36 W11 O14 101.7(4) . . ?
O36 W11 O13 99.0(4) . . ?
O14 W11 O13 90.6(4) . . ?
O36 W11 O17 102.6(4) . . ?
O14 W11 O17 86.1(4) . . ?
O13 W11 O17 158.3(4) . . ?
O36 W11 O34 99.3(4) . . ?
O14 W11 O34 158.9(4) . . ?
O13 W11 O34 88.6(4) . . ?
O17 W11 O34 86.9(4) . . ?
O36 W11 O24 170.0(4) . . ?
O14 W11 O24 85.8(3) . . ?
O13 W11 O24 74.0(3) . . ?
O17 W11 O24 84.4(3) . . ?
O34 W11 O24 73.7(3) . . ?
O26 W12 O39 101.8(5) . . ?
O26 W12 O34 99.7(5) . . ?
O39 W12 O34 90.6(4) . . ?
O26 W12 O38 100.2(5) . . ?
O39 W12 O38 157.8(4) . . ?
O34 W12 O38 88.7(4) . . ?
O26 W12 O18 102.2(5) . . ?
O39 W12 O18 85.7(4) . . ?
O34 W12 O18 158.1(4) . . ?
O38 W12 O18 86.7(4) . . ?
O26 W12 O24 170.9(4) . . ?
O39 W12 O24 85.0(3) . . ?
O34 W12 O24 74.0(4) . . ?
O38 W12 O24 73.5(3) . . ?
O18 W12 O24 84.2(3) . . ?

loop_
_geom_bond_atom_site_label_1
_geom_bond_atom_site_label_2
_geom_bond_distance
_geom_bond_site_symmetry_2
_geom_bond_publ_flag
Ag1 C1 2.264(13) . ?
Ag1 O41 2.291(11) . ?
Ag1 O25 2.343(9) 2_765 ?
Ag1 C2 2.545(13) . ?
Ag1 O21 2.591(9) . ?
Ag1 Ag2 3.0213(15) . ?
Ag2 C1 2.089(13) . ?
Ag2 C7 2.110(13) . ?
Ag2 Ag4 2.8822(16) . ?
Ag2 Ag5 2.9427(18) . ?
Ag2 Ag3 3.0133(15) . ?
Ag3 C7 2.244(13) . ?
Ag3 O42 2.249(13) . ?
Ag3 O6 2.397(9) 4_644 ?
Ag3 C8 2.414(12) . ?
Ag3 O22 2.515(10) . ?
Ag4 C7 2.217(13) . ?
Ag4 O43 2.345(12) . ?
Ag4 O46 2.378(10) . ?
Ag4 O36 2.448(9) 4_645 ?
Ag5 C1 2.190(14) . ?
Ag5 O45 2.239(14) . ?
Ag5 O44 2.549(12) . ?
Ag5 Ag6 3.323(2) . ?
Ag6 O46 2.353(11) . ?
Ag6 O44 2.358(12) . ?
Ag6 O43 2.480(14) . ?
Ag6 O45 2.567(19) . ?
C1 C2 1.229(18) . ?
C2 C3 1.486(16) . ?
C3 C5 1.53(2) . ?
C3 C4 1.54(2) . ?
C3 C6 1.55(2) . ?
C7 C8 1.222(18) . ?
C8 C9 1.467(17) . ?
C9 C12 1.54(2) . ?
C9 C11 1.534(18) . ?
C9 C10 1.57(2) . ?
C13 S1 1.818(18) . ?
C14 S1 1.753(15) . ?
C15 S2 1.78(2) . ?
C16 S2 1.73(2) . ?
C17 S3 1.80(2) . ?
C18 S3 1.767(18) . ?
C19 S4 1.79(2) . ?
C20 S4 1.81(2) . ?
C21 S5 1.80(2) . ?
C22 S5 1.77(2) . ?
C23 S6 1.779(16) . ?
C24 S6 1.775(18) . ?
O1 W8 1.718(9) . ?
O2 W4 1.708(9) . ?
O3 W8 1.927(9) . ?
O3 W4 1.923(9) . ?
O4 W4 1.898(8) . ?
O4 W2 1.942(8) . ?
O5 W1 1.899(8) . ?
O5 W2 1.907(8) . ?
O6 W5 1.729(8) . ?
O7 W3 1.887(8) . ?
O7 W1 1.924(8) . ?
O8 W8 1.906(9) . ?
O8 W2 1.912(8) . ?
O9 Si1 1.625(8) . ?
O9 W8 2.334(8) . ?
O9 W4 2.338(8) . ?
O9 W2 2.371(8) . ?
O10 W7 1.894(8) . ?
O10 W4 1.935(8) . ?
O11 W7 1.704(8) . ?
O12 W5 1.866(8) . ?
O12 W7 1.950(9) . ?
O13 W11 1.898(8) . ?
O13 W7 1.944(9) . ?
O14 W11 1.879(9) . ?
O14 W10 1.936(8) . ?
O15 W10 1.895(8) . ?
O15 W6 1.912(8) . ?
O16 W3 1.920(9) . ?
O16 W6 1.933(9) . ?
O17 W6 1.901(8) . ?
O17 W11 1.925(8) . ?
O18 W8 1.907(9) . ?
O18 W12 1.932(9) . ?
O19 W2 1.893(9) . ?
O19 W3 1.933(9) . ?
O20 W9 1.913(9) . ?
O20 W3 1.934(9) . ?
O21 W3 1.714(9) . ?
O22 W6 1.712(10) . ?
O23 Si1 1.616(9) . ?
O23 W3 2.346(9) . ?
O23 W9 2.353(8) . ?
O23 W6 2.351(8) . ?
O24 Si1 1.626(9) . ?
O24 W12 2.339(8) . ?
O24 W11 2.341(9) . ?
O24 W7 2.358(8) . ?
O25 W9 1.718(9) . ?
O26 W12 1.693(10) . ?
O27 W6 1.907(9) . ?
O27 W9 1.928(9) . ?
O28 W10 1.705(9) . ?
O29 W1 1.717(9) . ?
O30 W1 1.917(9) . ?
O30 W5 1.944(9) . ?
O31 W5 1.896(8) . ?
O31 W10 1.946(8) . ?
O32 W4 1.885(8) . ?
O32 W5 1.928(8) . ?
O33 Si1 1.618(8) . ?
O33 W5 2.328(8) . ?
O33 W1 2.357(8) . ?
O33 W10 2.369(8) . ?
O34 W12 1.913(9) . ?
O34 W11 1.928(9) . ?
O35 W10 1.902(9) . ?
O35 W1 1.946(9) . ?
O36 W11 1.730(9) . ?
O37 W2 1.708(9) . ?
O38 W7 1.890(9) . ?
O38 W12 1.931(9) . ?
O39 W12 1.896(8) . ?
O39 W9 1.911(8) . ?
O40 W9 1.905(9) . ?
O40 W8 1.918(8) . ?
O44 S4 1.548(12) . ?
O46 S6 1.537(11) . ?
O41 S1 1.527(13) . ?
O45 S5 1.540(16) . ?
O42 S2 1.555(14) . ?
O43 S3 1.506(13) . ?
